data_4342976
loop_
_publ_author_name
'Wolff, Carina'
'Gottschlich, Andreas'
'England, Jason'
'Wieghardt, Karl'
'Saak, Wolfgang'
'Haase, Detlev'
'Beckhaus, R\"udiger'

_publ_section_title
;
 Molecular and Electronic Structures of Mononuclear and Dinuclear Titanium
 Complexes Containing \p-Radical Anions of 2,2'-Bipyridine and
 1,10-Phenanthroline: An Experimental and DFT Computational Study.
;
_journal_issue 10
_journal_name_full 'Inorganic chemistry'
_journal_page_first 4811
_journal_page_last 4820
_journal_paper_doi 10.1021/acs.inorgchem.5b00285
_journal_volume 54
_journal_year 2015
_chemical_formula_sum 'C46 H60 Cl2 N4 Ti2'
_chemical_formula_weight 835.68
_chemical_name_systematic
; 
 ? 
;
_space_group_IT_number 43
_symmetry_cell_setting orthorhombic
_symmetry_space_group_name_Hall 'F 2 -2d'
_symmetry_space_group_name_H-M 'F d d 2'
_atom_sites_solution_hydrogens geom
_atom_sites_solution_primary direct
_atom_sites_solution_secondary difmap
_audit_creation_method SHELXL-97
_cell_angle_alpha 90.00
_cell_angle_beta 90.00
_cell_angle_gamma 90.00
_cell_formula_units_Z 16
_cell_length_a 31.7878(13)
_cell_length_b 44.898(3)
_cell_length_c 12.0946(6)
_cell_measurement_temperature 153(2)
_cell_volume 17261.5(16)
_computing_cell_refinement 'IPDS (Stoe, 1999)'
_computing_data_collection 'IPDS (Stoe, 1999)'
_computing_data_reduction 'XRED (S toe, 1997)'
_computing_molecular_graphics 'Ortep-3 for Windows (Farrugia, 1997)'
_computing_publication_material 'SHELX-97 (Sheldrick, 1997)'
_computing_structure_refinement 'SHELXL-97 (Sheldrick, 1997)'
_computing_structure_solution 'SHELXS-97 (Sheldrick, 1990)'
_diffrn_ambient_temperature 153(2)
_diffrn_measured_fraction_theta_full 0.988
_diffrn_measured_fraction_theta_max 0.988
_diffrn_measurement_device_type 'Stoe IPDS'
_diffrn_radiation_monochromator graphite
_diffrn_radiation_source 'fine-focus sealed tube'
_diffrn_radiation_type MoK\a
_diffrn_radiation_wavelength 0.71073
_diffrn_reflns_av_R_equivalents 0.0541
_diffrn_reflns_av_sigmaI/netI 0.0609
_diffrn_reflns_limit_h_max 37
_diffrn_reflns_limit_h_min -38
_diffrn_reflns_limit_k_max 55
_diffrn_reflns_limit_k_min -55
_diffrn_reflns_limit_l_max 14
_diffrn_reflns_limit_l_min -14
_diffrn_reflns_number 41174
_diffrn_reflns_theta_full 26.13
_diffrn_reflns_theta_max 26.13
_diffrn_reflns_theta_min 2.60
_exptl_absorpt_coefficient_mu 0.530
_exptl_absorpt_correction_T_max 0.7811
_exptl_absorpt_correction_T_min 0.7415
_exptl_absorpt_correction_type none
_exptl_crystal_colour black
_exptl_crystal_density_diffrn 1.286
_exptl_crystal_density_method 'not measured'
_exptl_crystal_description prism
_exptl_crystal_F_000 7072
_exptl_crystal_size_max 0.60
_exptl_crystal_size_mid 0.50
_exptl_crystal_size_min 0.49
_refine_diff_density_max 0.484
_refine_diff_density_min -0.295
_refine_diff_density_rms 0.046
_refine_ls_abs_structure_details 'Flack H D (1983), Acta Cryst. A39, 876-881'
_refine_ls_abs_structure_Flack 0.193(17)
_refine_ls_extinction_method none
_refine_ls_goodness_of_fit_ref 0.873
_refine_ls_hydrogen_treatment constr
_refine_ls_matrix_type full
_refine_ls_number_parameters 489
_refine_ls_number_reflns 8445
_refine_ls_number_restraints 10
_refine_ls_restrained_S_all 0.872
_refine_ls_R_factor_all 0.0399
_refine_ls_R_factor_gt 0.0295
_refine_ls_shift/su_max 0.001
_refine_ls_shift/su_mean 0.000
_refine_ls_structure_factor_coef Fsqd
_refine_ls_weighting_details 'calc w=1/[\s^2^(Fo^2^)+(0.0326P)^2^+0.0000P] where P=(Fo^2^+2Fc^2^)/3'
_refine_ls_weighting_scheme calc
_refine_ls_wR_factor_gt 0.0615
_refine_ls_wR_factor_ref 0.0631
_reflns_number_gt 6747
_reflns_number_total 8445
_reflns_threshold_expression >2sigma(I)
_cod_data_source_file ic5b00285_si_002.cif
_cod_data_source_block 3
_cod_depositor_comments 'Adding full bibliography for 4342975--4342977.cif.'
_cod_original_cell_volume 17261.4(15)
_cod_original_sg_symbol_H-M Fdd2
_cod_database_code 4342976

loop_
_symmetry_equiv_pos_as_xyz
'x, y, z'
'-x, -y, z'
'-x+1/4, y+1/4, z+1/4'
'x+3/4, -y+3/4, z+1/4'
'x, y+1/2, z+1/2'
'-x, -y+1/2, z+1/2'
'-x+1/4, y+3/4, z+3/4'
'x+3/4, -y+5/4, z+3/4'
'x+1/2, y, z+1/2'
'-x+1/2, -y, z+1/2'
'-x+3/4, y+1/4, z+3/4'
'x+5/4, -y+3/4, z+3/4'
'x+1/2, y+1/2, z'
'-x+1/2, -y+1/2, z'
'-x+3/4, y+3/4, z+1/4'
'x+5/4, -y+5/4, z+1/4'

loop_
_atom_site_label
_atom_site_type_symbol
_atom_site_fract_x
_atom_site_fract_y
_atom_site_fract_z
_atom_site_U_iso_or_equiv
_atom_site_adp_type
_atom_site_occupancy
_atom_site_symmetry_multiplicity
_atom_site_calc_flag
_atom_site_refinement_flags
_atom_site_disorder_assembly
_atom_site_disorder_group
Ti1 Ti -0.036444(13) 0.155049(9) 0.47411(8) 0.01891(10) Uani 1 1 d . . .
Ti2 Ti -0.040376(13) 0.133585(9) 0.73864(8) 0.01932(10) Uani 1 1 d . . .
Cl1 Cl -0.091926(18) 0.127335(12) 0.58275(8) 0.02206(13) Uani 1 1 d . . .
Cl2 Cl 0.006144(18) 0.117862(13) 0.58174(8) 0.02280(13) Uani 1 1 d . . .
N1 N 0.01065(6) 0.18658(5) 0.52030(17) 0.0222(5) Uani 1 1 d . . .
N2 N -0.06950(7) 0.19437(4) 0.52272(17) 0.0228(5) Uani 1 1 d . . .
N3 N 0.00607(6) 0.16681(5) 0.77071(16) 0.0220(4) Uani 1 1 d . . .
N4 N -0.07458(7) 0.17344(5) 0.77373(17) 0.0251(5) Uani 1 1 d . . .
C1 C 0.05238(8) 0.18114(6) 0.5158(2) 0.0270(6) Uani 1 1 d . . .
H1 H 0.0613 0.1618 0.4948 0.032 Uiso 1 1 calc R . .
C2 C 0.08283(9) 0.20209(6) 0.5400(2) 0.0326(6) Uani 1 1 d . . .
H2 H 0.1118 0.1971 0.5352 0.039 Uiso 1 1 calc R . .
C3 C 0.07055(9) 0.23080(6) 0.5715(2) 0.0354(7) Uani 1 1 d . . .
H3 H 0.0908 0.2456 0.5894 0.042 Uiso 1 1 calc R . .
C4 C 0.02838(9) 0.23692(6) 0.5758(2) 0.0310(6) Uani 1 1 d . . .
H4 H 0.0193 0.2563 0.5960 0.037 Uiso 1 1 calc R . .
C5 C -0.00179(8) 0.21498(5) 0.55082(19) 0.0235(6) Uani 1 1 d . . .
C6 C -0.04632(8) 0.21941(5) 0.55179(19) 0.0248(6) Uani 1 1 d . . .
C7 C -0.06673(9) 0.24648(5) 0.5773(2) 0.0324(6) Uani 1 1 d . . .
H7 H -0.0504 0.2633 0.5976 0.039 Uiso 1 1 calc R . .
C8 C -0.10900(9) 0.24876(6) 0.5734(2) 0.0356(6) Uani 1 1 d . . .
H8 H -0.1225 0.2670 0.5907 0.043 Uiso 1 1 calc R . .
C9 C -0.13271(9) 0.22366(6) 0.5432(2) 0.0337(6) Uani 1 1 d . . .
H9 H -0.1625 0.2246 0.5392 0.040 Uiso 1 1 calc R . .
C10 C -0.11156(8) 0.19761(6) 0.5194(2) 0.0289(6) Uani 1 1 d . . .
H10 H -0.1279 0.1807 0.4992 0.035 Uiso 1 1 calc R . .
C11 C 0.04812(8) 0.16180(6) 0.76811(19) 0.0247(6) Uani 1 1 d . . .
H11 H 0.0576 0.1430 0.7426 0.030 Uiso 1 1 calc R . .
C12 C 0.07773(9) 0.18223(6) 0.8000(2) 0.0303(6) Uani 1 1 d . . .
H12 H 0.1069 0.1775 0.7971 0.036 Uiso 1 1 calc R . .
C13 C 0.06412(9) 0.21023(6) 0.8373(2) 0.0350(6) Uani 1 1 d . . .
H13 H 0.0840 0.2248 0.8599 0.042 Uiso 1 1 calc R . .
C14 C 0.02212(9) 0.21621(6) 0.8406(2) 0.0325(6) Uani 1 1 d . . .
H14 H 0.0126 0.2351 0.8659 0.039 Uiso 1 1 calc R . .
C15 C -0.00735(8) 0.19442(6) 0.8067(2) 0.0258(6) Uani 1 1 d . . .
C16 C -0.05208(8) 0.19822(6) 0.8082(2) 0.0258(6) Uani 1 1 d . . .
C17 C -0.07288(9) 0.22381(6) 0.8439(2) 0.0354(6) Uani 1 1 d . . .
H17 H -0.0570 0.2407 0.8666 0.042 Uiso 1 1 calc R . .
C18 C -0.11567(10) 0.22499(7) 0.8468(2) 0.0432(8) Uani 1 1 d . . .
H18 H -0.1297 0.2423 0.8725 0.052 Uiso 1 1 calc R . .
C19 C -0.13885(9) 0.19989(7) 0.8107(2) 0.0388(7) Uani 1 1 d . . .
H19 H -0.1687 0.2000 0.8112 0.047 Uiso 1 1 calc R . .
C20 C -0.11697(8) 0.17541(6) 0.7750(2) 0.0298(6) Uani 1 1 d . . .
H20 H -0.1326 0.1588 0.7495 0.036 Uiso 1 1 calc R . .
C21 C -0.07559(8) 0.14133(6) 0.31467(19) 0.0256(6) Uani 1 1 d . . .
C22 C -0.04371(8) 0.11975(6) 0.3316(2) 0.0263(6) Uani 1 1 d . . .
C23 C -0.00398(8) 0.13346(6) 0.31486(19) 0.0264(6) Uani 1 1 d . . .
C24 C -0.01133(8) 0.16395(6) 0.28895(19) 0.0253(6) Uani 1 1 d . . .
C25 C -0.05543(9) 0.16877(6) 0.2895(2) 0.0274(6) Uani 1 1 d . . .
C26 C -0.12220(9) 0.13558(7) 0.3132(2) 0.0406(7) Uani 1 1 d . . .
H26A H -0.1302 0.1271 0.2416 0.061 Uiso 1 1 calc R . .
H26B H -0.1373 0.1544 0.3249 0.061 Uiso 1 1 calc R . .
H26C H -0.1294 0.1215 0.3722 0.061 Uiso 1 1 calc R . .
C27 C -0.05061(11) 0.08714(6) 0.3563(2) 0.0404(8) Uani 1 1 d . . .
H27A H -0.0479 0.0756 0.2879 0.061 Uiso 1 1 calc R . .
H27B H -0.0788 0.0843 0.3871 0.061 Uiso 1 1 calc R . .
H27C H -0.0296 0.0804 0.4099 0.061 Uiso 1 1 calc R . .
C28 C 0.03778(9) 0.11780(7) 0.3136(2) 0.0388(7) Uani 1 1 d . . .
H28A H 0.0409 0.1068 0.2441 0.058 Uiso 1 1 calc R . .
H28B H 0.0393 0.1039 0.3759 0.058 Uiso 1 1 calc R . .
H28C H 0.0604 0.1325 0.3199 0.058 Uiso 1 1 calc R . .
C29 C 0.02126(9) 0.18657(7) 0.2565(2) 0.0376(7) Uani 1 1 d . . .
H29A H 0.0485 0.1809 0.2879 0.056 Uiso 1 1 calc R . .
H29B H 0.0131 0.2062 0.2847 0.056 Uiso 1 1 calc R . .
H29C H 0.0234 0.1874 0.1757 0.056 Uiso 1 1 calc R . .
C30 C -0.07637(10) 0.19740(7) 0.2572(2) 0.0391(7) Uani 1 1 d . . .
H30A H -0.0779 0.1987 0.1765 0.059 Uiso 1 1 calc R . .
H30B H -0.0600 0.2142 0.2859 0.059 Uiso 1 1 calc R . .
H30C H -0.1048 0.1980 0.2882 0.059 Uiso 1 1 calc R . .
C31 C -0.08224(8) 0.10032(6) 0.8441(2) 0.0249(5) Uani 1 1 d . . .
C32 C -0.04962(9) 0.08370(6) 0.7914(2) 0.0274(6) Uani 1 1 d . . .
C33 C -0.01047(8) 0.09287(6) 0.8365(2) 0.0302(6) Uani 1 1 d . . .
C34 C -0.01902(9) 0.11512(6) 0.9170(2) 0.0310(7) Uani 1 1 d . . .
C35 C -0.06279(9) 0.11968(6) 0.9211(2) 0.0289(6) Uani 1 1 d . . .
C36 C -0.12849(8) 0.09542(6) 0.8291(2) 0.0354(6) Uani 1 1 d . . .
H36A H -0.1370 0.0773 0.8685 0.053 Uiso 1 1 calc R . .
H36B H -0.1348 0.0932 0.7502 0.053 Uiso 1 1 calc R . .
H36C H -0.1440 0.1125 0.8587 0.053 Uiso 1 1 calc R . .
C37 C -0.05594(10) 0.05916(6) 0.7082(2) 0.0397(7) Uani 1 1 d . . .
H37A H -0.0376 0.0626 0.6444 0.060 Uiso 1 1 calc R . .
H37B H -0.0853 0.0590 0.6839 0.060 Uiso 1 1 calc R . .
H37C H -0.0490 0.0400 0.7422 0.060 Uiso 1 1 calc R . .
C38 C 0.03156(9) 0.07916(7) 0.8120(3) 0.0468(8) Uani 1 1 d . . .
H38A H 0.0539 0.0934 0.8301 0.070 Uiso 1 1 calc R . .
H38B H 0.0331 0.0740 0.7333 0.070 Uiso 1 1 calc R . .
H38C H 0.0351 0.0611 0.8565 0.070 Uiso 1 1 calc R . .
C39 C 0.01251(10) 0.12959(8) 0.9932(3) 0.0516(9) Uani 1 1 d . . .
H39A H 0.0094 0.1513 0.9896 0.077 Uiso 1 1 calc R . .
H39B H 0.0410 0.1241 0.9704 0.077 Uiso 1 1 calc R . .
H39C H 0.0076 0.1228 1.0692 0.077 Uiso 1 1 calc R . .
C40 C -0.08476(10) 0.13986(7) 1.0020(2) 0.0450(8) Uani 1 1 d . . .
H40A H -0.0839 0.1309 1.0759 0.068 Uiso 1 1 calc R . .
H40B H -0.1141 0.1426 0.9793 0.068 Uiso 1 1 calc R . .
H40C H -0.0706 0.1592 1.0036 0.068 Uiso 1 1 calc R . .
C41 C -0.02096(13) 0.00700(10) 1.0604(4) 0.0812(13) Uani 1 1 d . . .
H41A H -0.0352 0.0005 0.9919 0.097 Uiso 1 1 calc R . .
H41B H -0.0368 -0.0018 1.1228 0.097 Uiso 1 1 calc R . .
C42 C -0.02658(16) 0.03876(11) 1.0677(5) 0.0965(15) Uani 1 1 d . . .
H42A H -0.0117 0.0479 1.0042 0.116 Uiso 1 1 calc R . .
H42B H -0.0123 0.0457 1.1356 0.116 Uiso 1 1 calc R . .
C43 C -0.07002(14) 0.05066(9) 1.0692(3) 0.0714(11) Uani 1 1 d . . .
H43A H -0.0691 0.0724 1.0755 0.107 Uiso 1 1 calc R . .
H43B H -0.0853 0.0424 1.1326 0.107 Uiso 1 1 calc R . .
H43C H -0.0844 0.0451 1.0007 0.107 Uiso 1 1 calc R . .
C44 C -0.0670(5) -0.0351(3) 0.3571(12) 0.183(3) Uiso 0.50 1 d PD A -1
H44A H -0.0934 -0.0377 0.3161 0.274 Uiso 0.50 1 calc PR A -1
H44B H -0.0640 -0.0512 0.4112 0.274 Uiso 0.50 1 calc PR A -1
H44C H -0.0433 -0.0356 0.3055 0.274 Uiso 0.50 1 calc PR A -1
C45 C -0.0678(3) -0.0050(3) 0.4177(12) 0.183(3) Uiso 0.50 1 d PD A -1
H45A H -0.0924 -0.0041 0.4679 0.219 Uiso 0.50 1 calc PR A -1
H45B H -0.0703 0.0114 0.3634 0.219 Uiso 0.50 1 calc PR A -1
C46 C -0.0269(3) -0.0013(3) 0.4848(8) 0.183(3) Uiso 0.50 1 d PD A -1
H46A H -0.0305 0.0146 0.5407 0.219 Uiso 0.50 1 calc PR A -1
H46B H -0.0203 -0.0201 0.5239 0.219 Uiso 0.50 1 calc PR A -1
C47 C 0.0093(3) 0.0068(4) 0.4060(8) 0.183(3) Uiso 0.50 1 d PD A -1
H47A H 0.0217 -0.0115 0.3744 0.219 Uiso 0.50 1 calc PR A -1
H47B H -0.0015 0.0192 0.3443 0.219 Uiso 0.50 1 calc PR A -1
C48 C 0.0432(3) 0.0242(3) 0.4700(12) 0.183(3) Uiso 0.50 1 d PD A -1
H48A H 0.0299 0.0360 0.5299 0.219 Uiso 0.50 1 calc PR A -1
H48B H 0.0578 0.0382 0.4196 0.219 Uiso 0.50 1 calc PR A -1
C49 C 0.0752(5) 0.0022(4) 0.5197(13) 0.183(3) Uiso 0.50 1 d PD A -1
H49A H 0.0967 0.0132 0.5610 0.274 Uiso 0.50 1 calc PR A -1
H49B H 0.0886 -0.0092 0.4600 0.274 Uiso 0.50 1 calc PR A -1
H49C H 0.0606 -0.0116 0.5696 0.274 Uiso 0.50 1 calc PR A -1

loop_
_atom_site_aniso_label
_atom_site_aniso_U_11
_atom_site_aniso_U_22
_atom_site_aniso_U_33
_atom_site_aniso_U_23
_atom_site_aniso_U_13
_atom_site_aniso_U_12
Ti1 0.0202(2) 0.0218(2) 0.0147(2) -0.00136(17) 0.00023(18) -0.00198(18)
Ti2 0.0191(2) 0.0239(2) 0.0150(2) 0.00028(17) -0.00007(18) 0.00084(19)
Cl1 0.0206(3) 0.0270(3) 0.0185(3) 0.0001(2) -0.0009(2) -0.0036(2)
Cl2 0.0228(3) 0.0267(3) 0.0189(3) -0.0004(2) 0.0016(2) 0.0031(2)
N1 0.0213(12) 0.0260(12) 0.0192(10) 0.0009(8) -0.0003(8) -0.0040(9)
N2 0.0233(12) 0.0249(11) 0.0203(10) -0.0002(8) 0.0036(8) -0.0010(9)
N3 0.0220(12) 0.0278(12) 0.0162(9) -0.0007(8) -0.0005(8) -0.0008(9)
N4 0.0271(13) 0.0297(13) 0.0184(10) -0.0023(8) 0.0010(9) 0.0044(10)
C1 0.0245(15) 0.0353(16) 0.0213(13) 0.0025(10) -0.0002(10) -0.0015(12)
C2 0.0197(15) 0.0461(18) 0.0321(14) 0.0067(12) -0.0023(11) -0.0066(13)
C3 0.0366(18) 0.0381(16) 0.0314(14) 0.0069(13) -0.0070(13) -0.0157(13)
C4 0.0412(18) 0.0242(13) 0.0276(13) 0.0009(11) -0.0023(12) -0.0065(11)
C5 0.0301(16) 0.0240(14) 0.0163(12) 0.0018(9) -0.0010(10) -0.0032(11)
C6 0.0309(16) 0.0238(14) 0.0197(12) 0.0005(9) 0.0021(10) -0.0028(11)
C7 0.0454(19) 0.0224(13) 0.0294(14) 0.0001(11) 0.0045(13) -0.0027(12)
C8 0.0397(19) 0.0279(15) 0.0391(15) 0.0016(13) 0.0085(14) 0.0061(12)
C9 0.0255(17) 0.0352(16) 0.0404(15) 0.0060(12) 0.0040(12) 0.0044(12)
C10 0.0263(16) 0.0286(15) 0.0317(14) 0.0018(11) 0.0013(11) -0.0031(11)
C11 0.0255(16) 0.0303(15) 0.0183(12) -0.0001(10) -0.0002(10) 0.0018(11)
C12 0.0246(15) 0.0404(17) 0.0258(13) 0.0019(11) -0.0022(11) -0.0037(12)
C13 0.0340(18) 0.0403(16) 0.0305(14) -0.0043(13) -0.0061(13) -0.0111(13)
C14 0.0401(18) 0.0312(14) 0.0262(13) -0.0053(11) -0.0053(12) -0.0012(12)
C15 0.0303(16) 0.0298(15) 0.0171(12) -0.0042(10) -0.0020(10) 0.0012(11)
C16 0.0273(16) 0.0298(15) 0.0202(13) -0.0043(10) -0.0029(10) 0.0019(11)
C17 0.0399(18) 0.0340(15) 0.0322(14) -0.0098(12) -0.0015(13) 0.0082(12)
C18 0.043(2) 0.0449(18) 0.0416(17) -0.0151(14) -0.0045(14) 0.0168(14)
C19 0.0277(17) 0.0513(19) 0.0375(16) -0.0078(14) -0.0030(13) 0.0141(14)
C20 0.0236(16) 0.0403(17) 0.0256(13) -0.0038(11) -0.0009(11) 0.0040(12)
C21 0.0251(14) 0.0376(15) 0.0142(12) -0.0013(10) -0.0041(10) -0.0074(11)
C22 0.0337(16) 0.0301(14) 0.0151(11) -0.0034(10) -0.0007(12) -0.0058(11)
C23 0.0312(15) 0.0341(14) 0.0139(12) -0.0022(10) 0.0024(10) 0.0027(12)
C24 0.0295(16) 0.0331(15) 0.0133(11) -0.0012(10) 0.0025(10) -0.0053(12)
C25 0.0333(16) 0.0356(16) 0.0135(11) 0.0001(10) -0.0010(10) 0.0028(12)
C26 0.0337(17) 0.063(2) 0.0248(14) -0.0022(13) -0.0018(12) -0.0107(15)
C27 0.061(2) 0.0304(16) 0.0296(15) -0.0052(12) 0.0011(13) -0.0070(14)
C28 0.0399(18) 0.0516(19) 0.0249(14) -0.0043(12) 0.0046(12) 0.0112(14)
C29 0.0416(18) 0.0449(17) 0.0264(14) 0.0039(12) 0.0054(12) -0.0110(14)
C30 0.0469(19) 0.0438(18) 0.0266(14) 0.0068(12) -0.0015(13) 0.0104(14)
C31 0.0213(14) 0.0350(15) 0.0186(12) 0.0058(11) 0.0030(10) -0.0033(11)
C32 0.0312(17) 0.0257(14) 0.0254(13) 0.0085(10) 0.0049(11) 0.0027(12)
C33 0.0273(15) 0.0378(15) 0.0255(13) 0.0157(12) 0.0002(12) 0.0041(11)
C34 0.0292(18) 0.0440(17) 0.0198(13) 0.0111(12) -0.0040(11) -0.0046(13)
C35 0.0313(18) 0.0397(16) 0.0157(12) 0.0062(11) 0.0020(11) 0.0009(13)
C36 0.0273(15) 0.0469(17) 0.0319(14) 0.0042(13) 0.0033(12) -0.0045(12)
C37 0.055(2) 0.0274(15) 0.0370(16) 0.0006(12) 0.0084(14) -0.0016(13)
C38 0.0327(18) 0.059(2) 0.0493(18) 0.0233(15) 0.0065(14) 0.0126(15)
C39 0.046(2) 0.080(2) 0.0285(15) 0.0133(16) -0.0135(14) -0.0201(17)
C40 0.054(2) 0.059(2) 0.0218(15) -0.0039(13) 0.0086(13) 0.0013(16)
C41 0.076(3) 0.075(3) 0.093(3) -0.005(2) 0.003(2) -0.010(2)
C42 0.097(4) 0.087(4) 0.106(4) 0.031(3) 0.024(3) -0.004(3)
C43 0.092(3) 0.062(2) 0.060(2) 0.007(2) 0.001(2) -0.004(2)

loop_
_atom_type_symbol
_atom_type_description
_atom_type_scat_dispersion_real
_atom_type_scat_dispersion_imag
_atom_type_scat_source
C C 0.0033 0.0016 'International Tables Vol C Tables 4.2.6.8 and 6.1.1.4'
H H 0.0000 0.0000 'International Tables Vol C Tables 4.2.6.8 and 6.1.1.4'
N N 0.0061 0.0033 'International Tables Vol C Tables 4.2.6.8 and 6.1.1.4'
Cl Cl 0.1484 0.1585 'International Tables Vol C Tables 4.2.6.8 and 6.1.1.4'
Ti Ti 0.2776 0.4457 'International Tables Vol C Tables 4.2.6.8 and 6.1.1.4'

loop_
_geom_angle_atom_site_label_1
_geom_angle_atom_site_label_2
_geom_angle_atom_site_label_3
_geom_angle
_geom_angle_site_symmetry_3
N1 Ti1 N2 74.03(8) .
N1 Ti1 C22 135.00(8) .
N2 Ti1 C22 135.21(9) .
N1 Ti1 C21 138.72(8) .
N2 Ti1 C21 100.36(9) .
C22 Ti1 C21 34.86(9) .
N1 Ti1 C23 100.20(9) .
N2 Ti1 C23 140.26(8) .
C22 Ti1 C23 34.81(9) .
C21 Ti1 C23 57.80(9) .
N1 Ti1 C25 104.49(9) .
N2 Ti1 C25 85.41(8) .
C22 Ti1 C25 57.67(9) .
C21 Ti1 C25 34.68(9) .
C23 Ti1 C25 57.43(9) .
N1 Ti1 C24 84.31(8) .
N2 Ti1 C24 106.34(8) .
C22 Ti1 C24 57.56(9) .
C21 Ti1 C24 57.49(9) .
C23 Ti1 C24 34.50(8) .
C25 Ti1 C24 34.34(9) .
N1 Ti1 Cl2 85.83(6) .
N2 Ti1 Cl2 132.17(6) .
C22 Ti1 Cl2 89.14(7) .
C21 Ti1 Cl2 122.03(7) .
C23 Ti1 Cl2 85.15(6) .
C25 Ti1 Cl2 142.20(7) .
C24 Ti1 Cl2 114.39(7) .
N1 Ti1 Cl1 132.84(6) .
N2 Ti1 Cl1 85.45(6) .
C22 Ti1 Cl1 88.90(6) .
C21 Ti1 Cl1 85.92(6) .
C23 Ti1 Cl1 121.37(7) .
C25 Ti1 Cl1 115.84(7) .
C24 Ti1 Cl1 142.73(6) .
Cl2 Ti1 Cl1 77.26(2) .
N1 Ti1 Ti2 88.11(5) .
N2 Ti1 Ti2 87.51(5) .
C22 Ti1 Ti2 120.22(6) .
C21 Ti1 Ti2 133.02(6) .
C23 Ti1 Ti2 132.09(6) .
C25 Ti1 Ti2 163.20(7) .
C24 Ti1 Ti2 161.61(7) .
Cl2 Ti1 Ti2 48.162(16) .
Cl1 Ti1 Ti2 48.275(16) .
N3 Ti2 N4 74.38(8) .
N3 Ti2 C32 134.75(9) .
N4 Ti2 C32 132.96(8) .
N3 Ti2 C31 136.92(8) .
N4 Ti2 C31 97.76(9) .
C32 Ti2 C31 35.21(9) .
N3 Ti2 C33 99.80(9) .
N4 Ti2 C33 138.50(8) .
C32 Ti2 C33 34.98(9) .
C31 Ti2 C33 58.15(9) .
N3 Ti2 C35 102.70(8) .
N4 Ti2 C35 83.35(9) .
C32 Ti2 C35 57.66(9) .
C31 Ti2 C35 34.51(9) .
C33 Ti2 C35 57.37(9) .
N3 Ti2 C34 83.27(8) .
N4 Ti2 C34 104.71(9) .
C32 Ti2 C34 57.55(9) .
C31 Ti2 C34 57.32(9) .
C33 Ti2 C34 34.54(10) .
C35 Ti2 C34 34.02(9) .
N3 Ti2 Cl2 85.77(5) .
N4 Ti2 Cl2 133.34(6) .
C32 Ti2 Cl2 90.63(6) .
C31 Ti2 Cl2 124.09(6) .
C33 Ti2 Cl2 85.67(7) .
C35 Ti2 Cl2 142.87(7) .
C34 Ti2 Cl2 114.50(7) .
N3 Ti2 Cl1 131.70(5) .
N4 Ti2 Cl1 84.87(6) .
C32 Ti2 Cl1 90.91(7) .
C31 Ti2 Cl1 88.12(6) .
C33 Ti2 Cl1 123.27(7) .
C35 Ti2 Cl1 117.83(7) .
C34 Ti2 Cl1 144.79(7) .
Cl2 Ti2 Cl1 77.61(2) .
N3 Ti2 Ti1 86.94(5) .
N4 Ti2 Ti1 88.15(5) .
C32 Ti2 Ti1 122.67(6) .
C31 Ti2 Ti1 135.79(6) .
C33 Ti2 Ti1 133.12(7) .
C35 Ti2 Ti1 164.86(7) .
C34 Ti2 Ti1 161.01(7) .
Cl2 Ti2 Ti1 48.310(16) .
Cl1 Ti2 Ti1 48.613(16) .
Ti2 Cl1 Ti1 83.11(2) .
Ti2 Cl2 Ti1 83.53(2) .
C1 N1 C5 117.3(2) .
C1 N1 Ti1 123.94(17) .
C5 N1 Ti1 118.68(16) .
C10 N2 C6 116.6(2) .
C10 N2 Ti1 124.72(17) .
C6 N2 Ti1 118.51(17) .
C11 N3 C15 117.4(2) .
C11 N3 Ti2 124.20(17) .
C15 N3 Ti2 118.09(17) .
C20 N4 C16 117.3(2) .
C20 N4 Ti2 124.42(19) .
C16 N4 Ti2 117.97(17) .
N1 C1 C2 123.8(3) .
C1 C2 C3 119.3(3) .
C4 C3 C2 117.9(2) .
C3 C4 C5 121.2(2) .
N1 C5 C4 120.5(2) .
N1 C5 C6 114.4(2) .
C4 C5 C6 125.1(2) .
N2 C6 C7 120.5(2) .
N2 C6 C5 114.2(2) .
C7 C6 C5 125.2(2) .
C8 C7 C6 121.0(3) .
C7 C8 C9 118.9(3) .
C10 C9 C8 118.2(3) .
N2 C10 C9 124.7(3) .
N3 C11 C12 124.1(2) .
C11 C12 C13 118.6(3) .
C14 C13 C12 119.2(2) .
C13 C14 C15 120.3(2) .
N3 C15 C14 120.5(2) .
N3 C15 C16 114.7(2) .
C14 C15 C16 124.8(2) .
N4 C16 C17 120.6(2) .
N4 C16 C15 114.4(2) .
C17 C16 C15 124.9(3) .
C18 C17 C16 120.9(3) .
C17 C18 C19 118.8(3) .
C20 C19 C18 118.1(3) .
N4 C20 C19 124.3(3) .
C22 C21 C25 107.5(2) .
C22 C21 C26 126.1(2) .
C25 C21 C26 126.2(2) .
C22 C21 Ti1 71.67(13) .
C25 C21 Ti1 73.31(14) .
C26 C21 Ti1 124.75(16) .
C21 C22 C23 108.6(2) .
C21 C22 C27 126.0(2) .
C23 C22 C27 125.3(2) .
C21 C22 Ti1 73.47(14) .
C23 C22 Ti1 74.04(14) .
C27 C22 Ti1 121.46(17) .
C22 C23 C24 107.6(2) .
C22 C23 C28 125.8(2) .
C24 C23 C28 126.4(2) .
C22 C23 Ti1 71.16(13) .
C24 C23 Ti1 73.54(13) .
C28 C23 Ti1 125.41(16) .
C25 C24 C23 107.9(2) .
C25 C24 C29 125.4(2) .
C23 C24 C29 126.5(2) .
C25 C24 Ti1 72.14(14) .
C23 C24 Ti1 71.96(13) .
C29 C24 Ti1 125.65(17) .
C24 C25 C21 108.3(2) .
C24 C25 C30 124.6(3) .
C21 C25 C30 126.8(3) .
C24 C25 Ti1 73.51(14) .
C21 C25 Ti1 72.01(14) .
C30 C25 Ti1 125.15(18) .
C35 C31 C32 107.3(2) .
C35 C31 C36 126.8(2) .
C32 C31 C36 125.6(2) .
C35 C31 Ti2 73.88(14) .
C32 C31 Ti2 71.44(14) .
C36 C31 Ti2 125.31(17) .
C33 C32 C31 108.3(2) .
C33 C32 C37 125.9(2) .
C31 C32 C37 125.7(3) .
C33 C32 Ti2 73.62(15) .
C31 C32 Ti2 73.35(14) .
C37 C32 Ti2 122.22(17) .
C32 C33 C34 107.4(2) .
C32 C33 C38 125.8(3) .
C34 C33 C38 126.5(3) .
C32 C33 Ti2 71.40(14) .
C34 C33 Ti2 73.98(15) .
C38 C33 Ti2 124.97(18) .
C35 C34 C33 108.4(2) .
C35 C34 C39 124.9(3) .
C33 C34 C39 126.5(3) .
C35 C34 Ti2 72.72(14) .
C33 C34 Ti2 71.48(14) .
C39 C34 Ti2 125.89(19) .
C34 C35 C31 108.6(2) .
C34 C35 C40 124.7(2) .
C31 C35 C40 126.5(3) .
C34 C35 Ti2 73.26(14) .
C31 C35 Ti2 71.61(13) .
C40 C35 Ti2 125.35(19) .
C42 C41 C41 122.3(5) 2
C41 C42 C43 118.3(4) .
C44 C45 C46 109.40(10) .
C47 C46 C45 109.30(10) .
C48 C47 C46 109.41(10) .
C47 C48 C49 109.35(10) .

loop_
_geom_bond_atom_site_label_1
_geom_bond_atom_site_label_2
_geom_bond_distance
_geom_bond_site_symmetry_2
Ti1 N1 2.135(2) .
Ti1 N2 2.137(2) .
Ti1 C22 2.353(2) .
Ti1 C21 2.376(2) .
Ti1 C23 2.390(2) .
Ti1 C25 2.393(2) .
Ti1 C24 2.411(2) .
Ti1 Cl2 2.5130(7) .
Ti1 Cl1 2.5269(7) .
Ti1 Ti2 3.3437(5) .
Ti2 N3 2.134(2) .
Ti2 N4 2.136(2) .
Ti2 C32 2.347(3) .
Ti2 C31 2.372(2) .
Ti2 C33 2.376(2) .
Ti2 C35 2.402(2) .
Ti2 C34 2.409(2) .
Ti2 Cl2 2.5072(7) .
Ti2 Cl1 2.5137(7) .
N1 C1 1.350(3) .
N1 C5 1.385(3) .
N2 C10 1.345(3) .
N2 C6 1.389(3) .
N3 C11 1.356(3) .
N3 C15 1.382(3) .
N4 C20 1.350(3) .
N4 C16 1.387(3) .
C1 C2 1.381(4) .
C2 C3 1.400(4) .
C3 C4 1.370(4) .
C4 C5 1.407(3) .
C5 C6 1.430(4) .
C6 C7 1.412(4) .
C7 C8 1.348(4) .
C8 C9 1.404(4) .
C9 C10 1.379(4) .
C11 C12 1.370(4) .
C12 C13 1.404(4) .
C13 C14 1.362(4) .
C14 C15 1.415(4) .
C15 C16 1.432(4) .
C16 C17 1.395(4) .
C17 C18 1.362(4) .
C18 C19 1.416(4) .
C19 C20 1.370(4) .
C21 C22 1.417(4) .
C21 C25 1.422(4) .
C21 C26 1.504(4) .
C22 C23 1.419(4) .
C22 C27 1.510(3) .
C23 C24 1.424(4) .
C23 C28 1.502(4) .
C24 C25 1.418(4) .
C24 C29 1.503(4) .
C25 C30 1.499(4) .
C31 C35 1.416(4) .
C31 C32 1.428(4) .
C31 C36 1.498(4) .
C32 C33 1.420(4) .
C32 C37 1.505(4) .
C33 C34 1.421(4) .
C33 C38 1.501(4) .
C34 C35 1.407(4) .
C34 C39 1.509(4) .
C35 C40 1.506(4) .
C41 C42 1.439(6) .
C41 C41 1.474(8) 2
C42 C43 1.481(6) .
C44 C45 1.5392(10) .
C45 C46 1.5407(10) .
C46 C47 1.5399(10) .
C47 C48 1.5398(10) .
C48 C49 1.5401(10) .

loop_
_geom_torsion_atom_site_label_1
_geom_torsion_atom_site_label_2
_geom_torsion_atom_site_label_3
_geom_torsion_atom_site_label_4
_geom_torsion
_geom_torsion_site_symmetry_1
N1 Ti1 Ti2 N3 0.97(8) .
N2 Ti1 Ti2 N3 -73.13(8) .
C22 Ti1 Ti2 N3 144.05(9) .
C21 Ti1 Ti2 N3 -175.00(10) .
C23 Ti1 Ti2 N3 103.02(10) .
C25 Ti1 Ti2 N3 -138.2(2) .
C24 Ti1 Ti2 N3 66.5(2) .
Cl2 Ti1 Ti2 N3 87.06(6) .
Cl1 Ti1 Ti2 N3 -159.25(6) .
N1 Ti1 Ti2 N4 75.42(8) .
N2 Ti1 Ti2 N4 1.32(8) .
C22 Ti1 Ti2 N4 -141.50(10) .
C21 Ti1 Ti2 N4 -100.54(11) .
C23 Ti1 Ti2 N4 177.47(11) .
C25 Ti1 Ti2 N4 -63.8(2) .
C24 Ti1 Ti2 N4 141.0(2) .
Cl2 Ti1 Ti2 N4 161.51(6) .
Cl1 Ti1 Ti2 N4 -84.80(6) .
N1 Ti1 Ti2 C32 -142.47(10) .
N2 Ti1 Ti2 C32 143.43(10) .
C22 Ti1 Ti2 C32 0.62(11) .
C21 Ti1 Ti2 C32 41.57(12) .
C23 Ti1 Ti2 C32 -40.42(12) .
C25 Ti1 Ti2 C32 78.4(2) .
C24 Ti1 Ti2 C32 -76.9(2) .
Cl2 Ti1 Ti2 C32 -56.37(8) .
Cl1 Ti1 Ti2 C32 57.31(8) .
N1 Ti1 Ti2 C31 174.65(11) .
N2 Ti1 Ti2 C31 100.55(11) .
C22 Ti1 Ti2 C31 -42.26(12) .
C21 Ti1 Ti2 C31 -1.31(13) .
C23 Ti1 Ti2 C31 -83.30(12) .
C25 Ti1 Ti2 C31 35.5(3) .
C24 Ti1 Ti2 C31 -119.8(2) .
Cl2 Ti1 Ti2 C31 -99.25(9) .
Cl1 Ti1 Ti2 C31 14.43(9) .
N1 Ti1 Ti2 C33 -99.61(11) .
N2 Ti1 Ti2 C33 -173.71(11) .
C22 Ti1 Ti2 C33 43.48(12) .
C21 Ti1 Ti2 C33 84.43(13) .
C23 Ti1 Ti2 C33 2.44(13) .
C25 Ti1 Ti2 C33 121.2(3) .
C24 Ti1 Ti2 C33 -34.1(2) .
Cl2 Ti1 Ti2 C33 -13.51(9) .
Cl1 Ti1 Ti2 C33 100.17(9) .
N1 Ti1 Ti2 C35 131.2(3) .
N2 Ti1 Ti2 C35 57.1(3) .
C22 Ti1 Ti2 C35 -85.8(3) .
C21 Ti1 Ti2 C35 -44.8(3) .
C23 Ti1 Ti2 C35 -126.8(3) .
C25 Ti1 Ti2 C35 -8.0(3) .
C24 Ti1 Ti2 C35 -163.3(3) .
Cl2 Ti1 Ti2 C35 -142.7(3) .
Cl1 Ti1 Ti2 C35 -29.1(3) .
N1 Ti1 Ti2 C34 -58.0(2) .
N2 Ti1 Ti2 C34 -132.0(2) .
C22 Ti1 Ti2 C34 85.1(2) .
C21 Ti1 Ti2 C34 126.1(2) .
C23 Ti1 Ti2 C34 44.1(2) .
C25 Ti1 Ti2 C34 162.9(3) .
C24 Ti1 Ti2 C34 7.6(3) .
Cl2 Ti1 Ti2 C34 28.1(2) .
Cl1 Ti1 Ti2 C34 141.8(2) .
N1 Ti1 Ti2 Cl2 -86.10(6) .
N2 Ti1 Ti2 Cl2 -160.19(6) .
C22 Ti1 Ti2 Cl2 56.99(8) .
C21 Ti1 Ti2 Cl2 97.94(9) .
C23 Ti1 Ti2 Cl2 15.96(9) .
C25 Ti1 Ti2 Cl2 134.7(2) .
C24 Ti1 Ti2 Cl2 -20.6(2) .
Cl1 Ti1 Ti2 Cl2 113.69(3) .
N1 Ti1 Ti2 Cl1 160.21(6) .
N2 Ti1 Ti2 Cl1 86.12(6) .
C22 Ti1 Ti2 Cl1 -56.70(8) .
C21 Ti1 Ti2 Cl1 -15.75(9) .
C23 Ti1 Ti2 Cl1 -97.73(9) .
C25 Ti1 Ti2 Cl1 21.0(2) .
C24 Ti1 Ti2 Cl1 -134.2(2) .
Cl2 Ti1 Ti2 Cl1 -113.69(3) .
N3 Ti2 Cl1 Ti1 28.29(8) .
N4 Ti2 Cl1 Ti1 92.05(6) .
C32 Ti2 Cl1 Ti1 -134.88(6) .
C31 Ti2 Cl1 Ti1 -169.98(6) .
C33 Ti2 Cl1 Ti1 -120.75(8) .
C35 Ti2 Cl1 Ti1 171.75(8) .
C34 Ti2 Cl1 Ti1 -159.59(13) .
Cl2 Ti2 Cl1 Ti1 -44.44(2) .
N1 Ti1 Cl1 Ti2 -27.48(8) .
N2 Ti1 Cl1 Ti2 -90.72(6) .
C22 Ti1 Cl1 Ti2 133.75(7) .
C21 Ti1 Cl1 Ti2 168.53(7) .
C23 Ti1 Cl1 Ti2 120.54(7) .
C25 Ti1 Cl1 Ti2 -173.38(7) .
C24 Ti1 Cl1 Ti2 158.09(11) .
Cl2 Ti1 Cl1 Ti2 44.39(2) .
N3 Ti2 Cl2 Ti1 -89.66(6) .
N4 Ti2 Cl2 Ti1 -25.83(8) .
C32 Ti2 Cl2 Ti1 135.49(7) .
C31 Ti2 Cl2 Ti1 123.80(8) .
C33 Ti2 Cl2 Ti1 170.15(7) .
C35 Ti2 Cl2 Ti1 164.81(11) .
C34 Ti2 Cl2 Ti1 -170.29(8) .
Cl1 Ti2 Cl2 Ti1 44.70(2) .
N1 Ti1 Cl2 Ti2 91.19(6) .
N2 Ti1 Cl2 Ti2 27.18(8) .
C22 Ti1 Cl2 Ti2 -133.56(6) .
C21 Ti1 Cl2 Ti2 -121.34(7) .
C23 Ti1 Cl2 Ti2 -168.18(7) .
C25 Ti1 Cl2 Ti2 -160.43(12) .
C24 Ti1 Cl2 Ti2 173.02(7) .
Cl1 Ti1 Cl2 Ti2 -44.48(2) .
N2 Ti1 N1 C1 -179.18(19) .
C22 Ti1 N1 C1 -39.9(2) .
C21 Ti1 N1 C1 -91.6(2) .
C23 Ti1 N1 C1 -39.61(19) .
C25 Ti1 N1 C1 -98.38(18) .
C24 Ti1 N1 C1 -70.36(18) .
Cl2 Ti1 N1 C1 44.69(17) .
Cl1 Ti1 N1 C1 113.03(17) .
Ti2 Ti1 N1 C1 92.88(17) .
N2 Ti1 N1 C5 -3.06(16) .
C22 Ti1 N1 C5 136.21(16) .
C21 Ti1 N1 C5 84.5(2) .
C23 Ti1 N1 C5 136.50(16) .
C25 Ti1 N1 C5 77.73(17) .
C24 Ti1 N1 C5 105.76(17) .
Cl2 Ti1 N1 C5 -139.19(16) .
Cl1 Ti1 N1 C5 -70.86(18) .
Ti2 Ti1 N1 C5 -91.01(16) .
N1 Ti1 N2 C10 177.94(19) .
C22 Ti1 N2 C10 38.9(2) .
C21 Ti1 N2 C10 40.02(19) .
C23 Ti1 N2 C10 91.2(2) .
C25 Ti1 N2 C10 71.44(19) .
C24 Ti1 N2 C10 98.98(19) .
Cl2 Ti1 N2 C10 -113.23(18) .
Cl1 Ti1 N2 C10 -44.98(18) .
Ti2 Ti1 N2 C10 -93.31(18) .
N1 Ti1 N2 C6 3.32(16) .
C22 Ti1 N2 C6 -135.77(17) .
C21 Ti1 N2 C6 -134.60(16) .
C23 Ti1 N2 C6 -83.5(2) .
C25 Ti1 N2 C6 -103.18(17) .
C24 Ti1 N2 C6 -75.65(17) .
Cl2 Ti1 N2 C6 72.15(18) .
Cl1 Ti1 N2 C6 140.39(16) .
Ti2 Ti1 N2 C6 92.06(16) .
N4 Ti2 N3 C11 179.77(19) .
C32 Ti2 N3 C11 43.8(2) .
C31 Ti2 N3 C11 95.1(2) .
C33 Ti2 N3 C11 41.96(19) .
C35 Ti2 N3 C11 100.50(18) .
C34 Ti2 N3 C11 72.41(18) .
Cl2 Ti2 N3 C11 -42.90(17) .
Cl1 Ti2 N3 C11 -112.16(17) .
Ti1 Ti2 N3 C11 -91.30(17) .
N4 Ti2 N3 C15 6.23(15) .
C32 Ti2 N3 C15 -129.75(17) .
C31 Ti2 N3 C15 -78.4(2) .
C33 Ti2 N3 C15 -131.57(16) .
C35 Ti2 N3 C15 -73.03(17) .
C34 Ti2 N3 C15 -101.13(17) .
Cl2 Ti2 N3 C15 143.56(16) .
Cl1 Ti2 N3 C15 74.31(17) .
Ti1 Ti2 N3 C15 95.16(16) .
N3 Ti2 N4 C20 -179.36(19) .
C32 Ti2 N4 C20 -41.8(2) .
C31 Ti2 N4 C20 -42.70(19) .
C33 Ti2 N4 C20 -92.2(2) .
C35 Ti2 N4 C20 -74.14(19) .
C34 Ti2 N4 C20 -100.85(19) .
Cl2 Ti2 N4 C20 112.31(18) .
Cl1 Ti2 N4 C20 44.70(17) .
Ti1 Ti2 N4 C20 93.31(18) .
N3 Ti2 N4 C16 -6.04(16) .
C32 Ti2 N4 C16 131.56(17) .
C31 Ti2 N4 C16 130.62(17) .
C33 Ti2 N4 C16 81.1(2) .
C35 Ti2 N4 C16 99.17(18) .
C34 Ti2 N4 C16 72.46(18) .
Cl2 Ti2 N4 C16 -74.38(18) .
Cl1 Ti2 N4 C16 -141.99(16) .
Ti1 Ti2 N4 C16 -93.38(16) .
C5 N1 C1 C2 0.2(3) .
Ti1 N1 C1 C2 176.34(18) .
N1 C1 C2 C3 0.2(4) .
C1 C2 C3 C4 -0.7(4) .
C2 C3 C4 C5 0.9(4) .
C1 N1 C5 C4 0.0(3) .
Ti1 N1 C5 C4 -176.39(17) .
C1 N1 C5 C6 178.81(19) .
Ti1 N1 C5 C6 2.4(3) .
C3 C4 C5 N1 -0.5(4) .
C3 C4 C5 C6 -179.2(2) .
C10 N2 C6 C7 0.7(3) .
Ti1 N2 C6 C7 175.76(17) .
C10 N2 C6 C5 -178.21(19) .
Ti1 N2 C6 C5 -3.2(3) .
N1 C5 C6 N2 0.5(3) .
C4 C5 C6 N2 179.2(2) .
N1 C5 C6 C7 -178.4(2) .
C4 C5 C6 C7 0.4(4) .
N2 C6 C7 C8 -0.5(4) .
C5 C6 C7 C8 178.3(2) .
C6 C7 C8 C9 0.0(4) .
C7 C8 C9 C10 0.3(4) .
C6 N2 C10 C9 -0.4(3) .
Ti1 N2 C10 C9 -175.1(2) .
C8 C9 C10 N2 -0.1(4) .
C15 N3 C11 C12 0.8(3) .
Ti2 N3 C11 C12 -172.76(18) .
N3 C11 C12 C13 -0.4(4) .
C11 C12 C13 C14 0.1(4) .
C12 C13 C14 C15 -0.2(4) .
C11 N3 C15 C14 -0.9(3) .
Ti2 N3 C15 C14 173.11(18) .
C11 N3 C15 C16 -179.6(2) .
Ti2 N3 C15 C16 -5.6(3) .
C13 C14 C15 N3 0.6(4) .
C13 C14 C15 C16 179.2(3) .
C20 N4 C16 C17 0.9(3) .
Ti2 N4 C16 C17 -172.90(19) .
C20 N4 C16 C15 178.9(2) .
Ti2 N4 C16 C15 5.1(3) .
N3 C15 C16 N4 0.3(3) .
C14 C15 C16 N4 -178.4(2) .
N3 C15 C16 C17 178.2(2) .
C14 C15 C16 C17 -0.4(4) .
N4 C16 C17 C18 0.6(4) .
C15 C16 C17 C18 -177.2(3) .
C16 C17 C18 C19 -1.2(4) .
C17 C18 C19 C20 0.4(4) .
C16 N4 C20 C19 -1.8(4) .
Ti2 N4 C20 C19 171.6(2) .
C18 C19 C20 N4 1.2(4) .
N1 Ti1 C21 C22 103.89(17) .
N2 Ti1 C21 C22 -178.56(14) .
C23 Ti1 C21 C22 37.48(14) .
C25 Ti1 C21 C22 115.5(2) .
C24 Ti1 C21 C22 78.58(16) .
Cl2 Ti1 C21 C22 -21.73(16) .
Cl1 Ti1 C21 C22 -93.95(14) .
Ti2 Ti1 C21 C22 -82.23(15) .
N1 Ti1 C21 C25 -11.6(2) .
N2 Ti1 C21 C25 65.97(16) .
C22 Ti1 C21 C25 -115.5(2) .
C23 Ti1 C21 C25 -77.99(17) .
C24 Ti1 C21 C25 -36.90(15) .
Cl2 Ti1 C21 C25 -137.21(14) .
Cl1 Ti1 C21 C25 150.57(15) .
Ti2 Ti1 C21 C25 162.29(12) .
N1 Ti1 C21 C26 -134.4(2) .
N2 Ti1 C21 C26 -56.9(2) .
C22 Ti1 C21 C26 121.7(3) .
C23 Ti1 C21 C26 159.2(3) .
C25 Ti1 C21 C26 -122.8(3) .
C24 Ti1 C21 C26 -159.7(3) .
Cl2 Ti1 C21 C26 100.0(2) .
Cl1 Ti1 C21 C26 27.7(2) .
Ti2 Ti1 C21 C26 39.5(3) .
C25 C21 C22 C23 -1.2(3) .
C26 C21 C22 C23 173.7(2) .
Ti1 C21 C22 C23 -66.24(16) .
C25 C21 C22 C27 -177.7(2) .
C26 C21 C22 C27 -2.9(4) .
Ti1 C21 C22 C27 117.2(2) .
C25 C21 C22 Ti1 65.06(16) .
C26 C21 C22 Ti1 -120.1(2) .
N1 Ti1 C22 C21 -115.06(16) .
N2 Ti1 C22 C21 2.0(2) .
C23 Ti1 C22 C21 -115.6(2) .
C25 Ti1 C22 C21 -37.44(14) .
C24 Ti1 C22 C21 -78.37(16) .
Cl2 Ti1 C22 C21 161.70(14) .
Cl1 Ti1 C22 C21 84.43(14) .
Ti2 Ti1 C22 C21 123.03(13) .
N1 Ti1 C22 C23 0.5(2) .
N2 Ti1 C22 C23 117.58(15) .
C21 Ti1 C22 C23 115.6(2) .
C25 Ti1 C22 C23 78.13(16) .
C24 Ti1 C22 C23 37.20(14) .
Cl2 Ti1 C22 C23 -82.73(14) .
Cl1 Ti1 C22 C23 -160.00(14) .
Ti2 Ti1 C22 C23 -121.40(13) .
N1 Ti1 C22 C27 122.5(2) .
N2 Ti1 C22 C27 -120.4(2) .
C21 Ti1 C22 C27 -122.5(3) .
C23 Ti1 C22 C27 122.0(3) .
C25 Ti1 C22 C27 -159.9(3) .
C24 Ti1 C22 C27 159.2(3) .
Cl2 Ti1 C22 C27 39.2(2) .
Cl1 Ti1 C22 C27 -38.0(2) .
Ti2 Ti1 C22 C27 0.6(3) .
C21 C22 C23 C24 0.9(3) .
C27 C22 C23 C24 177.4(2) .
Ti1 C22 C23 C24 -65.01(16) .
C21 C22 C23 C28 -173.6(2) .
C27 C22 C23 C28 3.0(4) .
Ti1 C22 C23 C28 120.6(2) .
C21 C22 C23 Ti1 65.87(16) .
C27 C22 C23 Ti1 -117.6(2) .
N1 Ti1 C23 C22 -179.64(14) .
N2 Ti1 C23 C22 -102.40(18) .
C21 Ti1 C23 C22 -37.54(14) .
C25 Ti1 C23 C22 -78.88(16) .
C24 Ti1 C23 C22 -115.7(2) .
Cl2 Ti1 C23 C22 95.49(14) .
Cl1 Ti1 C23 C22 23.61(16) .
Ti2 Ti1 C23 C22 83.63(15) .
N1 Ti1 C23 C24 -63.91(15) .
N2 Ti1 C23 C24 13.3(2) .
C22 Ti1 C23 C24 115.7(2) .
C21 Ti1 C23 C24 78.18(16) .
C25 Ti1 C23 C24 36.84(15) .
Cl2 Ti1 C23 C24 -148.79(14) .
Cl1 Ti1 C23 C24 139.33(13) .
Ti2 Ti1 C23 C24 -160.65(12) .
N1 Ti1 C23 C28 59.3(2) .
N2 Ti1 C23 C28 136.6(2) .
C22 Ti1 C23 C28 -121.0(3) .
C21 Ti1 C23 C28 -158.6(3) .
C25 Ti1 C23 C28 160.1(3) .
C24 Ti1 C23 C28 123.2(3) .
Cl2 Ti1 C23 C28 -25.5(2) .
Cl1 Ti1 C23 C28 -97.4(2) .
Ti2 Ti1 C23 C28 -37.4(3) .
C22 C23 C24 C25 -0.2(3) .
C28 C23 C24 C25 174.2(2) .
Ti1 C23 C24 C25 -63.63(16) .
C22 C23 C24 C29 -175.1(2) .
C28 C23 C24 C29 -0.8(4) .
Ti1 C23 C24 C29 121.4(2) .
C22 C23 C24 Ti1 63.44(16) .
C28 C23 C24 Ti1 -122.2(2) .
N1 Ti1 C24 C25 -126.26(16) .
N2 Ti1 C24 C25 -54.76(17) .
C22 Ti1 C24 C25 78.86(17) .
C21 Ti1 C24 C25 37.27(16) .
C23 Ti1 C24 C25 116.4(2) .
Cl2 Ti1 C24 C25 150.94(14) .
Cl1 Ti1 C24 C25 49.6(2) .
Ti2 Ti1 C24 C25 167.64(16) .
N1 Ti1 C24 C23 117.34(15) .
N2 Ti1 C24 C23 -171.17(14) .
C22 Ti1 C24 C23 -37.54(14) .
C21 Ti1 C24 C23 -79.13(16) .
C25 Ti1 C24 C23 -116.4(2) .
Cl2 Ti1 C24 C23 34.54(16) .
Cl1 Ti1 C24 C23 -66.76(19) .
Ti2 Ti1 C24 C23 51.2(3) .
N1 Ti1 C24 C29 -5.0(2) .
N2 Ti1 C24 C29 66.5(2) .
C22 Ti1 C24 C29 -159.9(3) .
C21 Ti1 C24 C29 158.5(3) .
C23 Ti1 C24 C29 -122.4(3) .
C25 Ti1 C24 C29 121.2(3) .
Cl2 Ti1 C24 C29 -87.8(2) .
Cl1 Ti1 C24 C29 170.86(18) .
Ti2 Ti1 C24 C29 -71.1(3) .
C23 C24 C25 C21 -0.5(3) .
C29 C24 C25 C21 174.4(2) .
Ti1 C24 C25 C21 -64.06(17) .
C23 C24 C25 C30 -174.8(2) .
C29 C24 C25 C30 0.2(4) .
Ti1 C24 C25 C30 121.7(2) .
C23 C24 C25 Ti1 63.51(16) .
C29 C24 C25 Ti1 -121.5(2) .
C22 C21 C25 C24 1.1(3) .
C26 C21 C25 C24 -173.8(2) .
Ti1 C21 C25 C24 65.04(17) .
C22 C21 C25 C30 175.2(2) .
C26 C21 C25 C30 0.3(4) .
Ti1 C21 C25 C30 -120.9(3) .
C22 C21 C25 Ti1 -63.97(16) .
C26 C21 C25 Ti1 121.2(2) .
N1 Ti1 C25 C24 55.97(17) .
N2 Ti1 C25 C24 128.16(16) .
C22 Ti1 C25 C24 -78.53(17) .
C21 Ti1 C25 C24 -116.2(2) .
C23 Ti1 C25 C24 -37.01(15) .
Cl2 Ti1 C25 C24 -46.2(2) .
Cl1 Ti1 C25 C24 -149.16(14) .
Ti2 Ti1 C25 C24 -166.49(17) .
N1 Ti1 C25 C21 172.13(15) .
N2 Ti1 C25 C21 -115.67(16) .
C22 Ti1 C25 C21 37.64(15) .
C23 Ti1 C25 C21 79.16(17) .
C24 Ti1 C25 C21 116.2(2) .
Cl2 Ti1 C25 C21 69.98(19) .
Cl1 Ti1 C25 C21 -32.99(17) .
Ti2 Ti1 C25 C21 -50.3(3) .
N1 Ti1 C25 C30 -65.1(3) .
N2 Ti1 C25 C30 7.1(2) .
C22 Ti1 C25 C30 160.4(3) .
C21 Ti1 C25 C30 122.7(3) .
C23 Ti1 C25 C30 -158.1(3) .
C24 Ti1 C25 C30 -121.1(3) .
Cl2 Ti1 C25 C30 -167.28(19) .
Cl1 Ti1 C25 C30 89.7(2) .
Ti2 Ti1 C25 C30 72.4(4) .
N3 Ti2 C31 C35 9.2(2) .
N4 Ti2 C31 C35 -66.15(16) .
C32 Ti2 C31 C35 115.1(2) .
C33 Ti2 C31 C35 77.48(17) .
C34 Ti2 C31 C35 36.39(16) .
Cl2 Ti2 C31 C35 135.64(14) .
Cl1 Ti2 C31 C35 -150.71(15) .
Ti1 Ti2 C31 C35 -161.50(13) .
N3 Ti2 C31 C32 -105.80(17) .
N4 Ti2 C31 C32 178.80(14) .
C33 Ti2 C31 C32 -37.57(15) .
C35 Ti2 C31 C32 -115.1(2) .
C34 Ti2 C31 C32 -78.66(16) .
Cl2 Ti2 C31 C32 20.59(17) .
Cl1 Ti2 C31 C32 94.24(14) .
Ti1 Ti2 C31 C32 83.45(16) .
N3 Ti2 C31 C36 133.2(2) .
N4 Ti2 C31 C36 57.8(2) .
C32 Ti2 C31 C36 -121.0(3) .
C33 Ti2 C31 C36 -158.5(2) .
C35 Ti2 C31 C36 124.0(3) .
C34 Ti2 C31 C36 160.4(3) .
Cl2 Ti2 C31 C36 -100.4(2) .
Cl1 Ti2 C31 C36 -26.7(2) .
Ti1 Ti2 C31 C36 -37.5(3) .
C35 C31 C32 C33 0.2(3) .
C36 C31 C32 C33 -173.5(2) .
Ti2 C31 C32 C33 65.88(18) .
C35 C31 C32 C37 176.2(2) .
C36 C31 C32 C37 2.6(4) .
Ti2 C31 C32 C37 -118.1(2) .
C35 C31 C32 Ti2 -65.72(17) .
C36 C31 C32 Ti2 120.6(2) .
N3 Ti2 C32 C33 -3.1(2) .
N4 Ti2 C32 C33 -117.02(16) .
C31 Ti2 C32 C33 -115.4(2) .
C35 Ti2 C32 C33 -77.99(16) .
C34 Ti2 C32 C33 -37.45(16) .
Cl2 Ti2 C32 C33 81.53(14) .
Cl1 Ti2 C32 C33 159.15(14) .
Ti1 Ti2 C32 C33 119.98(14) .
N3 Ti2 C32 C31 112.27(16) .
N4 Ti2 C32 C31 -1.6(2) .
C33 Ti2 C32 C31 115.4(2) .
C35 Ti2 C32 C31 37.41(14) .
C34 Ti2 C32 C31 77.95(16) .
Cl2 Ti2 C32 C31 -163.07(14) .
Cl1 Ti2 C32 C31 -85.46(14) .
Ti1 Ti2 C32 C31 -124.62(13) .
N3 Ti2 C32 C37 -125.6(2) .
N4 Ti2 C32 C37 120.5(2) .
C31 Ti2 C32 C37 122.1(3) .
C33 Ti2 C32 C37 -122.5(3) .
C35 Ti2 C32 C37 159.5(3) .
C34 Ti2 C32 C37 -159.9(3) .
Cl2 Ti2 C32 C37 -40.9(2) .
Cl1 Ti2 C32 C37 36.7(2) .
Ti1 Ti2 C32 C37 -2.5(3) .
C31 C32 C33 C34 0.0(3) .
C37 C32 C33 C34 -176.0(2) .
Ti2 C32 C33 C34 65.73(18) .
C31 C32 C33 C38 174.1(2) .
C37 C32 C33 C38 -1.9(4) .
Ti2 C32 C33 C38 -120.2(3) .
C31 C32 C33 Ti2 -65.70(17) .
C37 C32 C33 Ti2 118.2(2) .
N3 Ti2 C33 C32 177.74(14) .
N4 Ti2 C33 C32 100.28(18) .
C31 Ti2 C33 C32 37.82(14) .
C35 Ti2 C33 C32 78.87(16) .
C34 Ti2 C33 C32 115.2(2) .
Cl2 Ti2 C33 C32 -97.31(14) .
Cl1 Ti2 C33 C32 -25.20(17) .
Ti1 Ti2 C33 C32 -87.23(15) .
N3 Ti2 C33 C34 62.56(16) .
N4 Ti2 C33 C34 -14.9(2) .
C32 Ti2 C33 C34 -115.2(2) .
C31 Ti2 C33 C34 -77.37(17) .
C35 Ti2 C33 C34 -36.32(16) .
Cl2 Ti2 C33 C34 147.50(15) .
Cl1 Ti2 C33 C34 -140.38(14) .
Ti1 Ti2 C33 C34 157.58(13) .
N3 Ti2 C33 C38 -61.1(3) .
N4 Ti2 C33 C38 -138.5(2) .
C32 Ti2 C33 C38 121.2(3) .
C31 Ti2 C33 C38 159.0(3) .
C35 Ti2 C33 C38 -159.9(3) .
C34 Ti2 C33 C38 -123.6(3) .
Cl2 Ti2 C33 C38 23.9(2) .
Cl1 Ti2 C33 C38 96.0(2) .
Ti1 Ti2 C33 C38 34.0(3) .
C32 C33 C34 C35 -0.2(3) .
C38 C33 C34 C35 -174.2(2) .
Ti2 C33 C34 C35 63.80(18) .
C32 C33 C34 C39 174.6(2) .
C38 C33 C34 C39 0.5(4) .
Ti2 C33 C34 C39 -121.4(3) .
C32 C33 C34 Ti2 -64.02(17) .
C38 C33 C34 Ti2 122.0(3) .
N3 Ti2 C34 C35 124.80(17) .
N4 Ti2 C34 C35 52.93(17) .
C32 Ti2 C34 C35 -78.98(17) .
C31 Ti2 C34 C35 -36.92(15) .
C33 Ti2 C34 C35 -116.9(2) .
Cl2 Ti2 C34 C35 -152.99(14) .
Cl1 Ti2 C34 C35 -49.3(2) .
Ti1 Ti2 C34 C35 -175.76(16) .
N3 Ti2 C34 C33 -118.29(16) .
N4 Ti2 C34 C33 169.85(15) .
C32 Ti2 C34 C33 37.94(15) .
C31 Ti2 C34 C33 80.00(17) .
C35 Ti2 C34 C33 116.9(2) .
Cl2 Ti2 C34 C33 -36.07(17) .
Cl1 Ti2 C34 C33 67.6(2) .
Ti1 Ti2 C34 C33 -58.8(3) .
N3 Ti2 C34 C39 3.8(3) .
N4 Ti2 C34 C39 -68.1(3) .
C32 Ti2 C34 C39 160.0(3) .
C31 Ti2 C34 C39 -157.9(3) .
C33 Ti2 C34 C39 122.1(3) .
C35 Ti2 C34 C39 -121.0(3) .
Cl2 Ti2 C34 C39 86.0(3) .
Cl1 Ti2 C34 C39 -170.3(2) .
Ti1 Ti2 C34 C39 63.2(4) .
C33 C34 C35 C31 0.3(3) .
C39 C34 C35 C31 -174.6(2) .
Ti2 C34 C35 C31 63.33(18) .
C33 C34 C35 C40 175.2(2) .
C39 C34 C35 C40 0.3(4) .
Ti2 C34 C35 C40 -121.8(3) .
C33 C34 C35 Ti2 -63.00(18) .
C39 C34 C35 Ti2 122.1(3) .
C32 C31 C35 C34 -0.3(3) .
C36 C31 C35 C34 173.3(2) .
Ti2 C31 C35 C34 -64.39(18) .
C32 C31 C35 C40 -175.1(2) .
C36 C31 C35 C40 -1.5(4) .
Ti2 C31 C35 C40 120.8(3) .
C32 C31 C35 Ti2 64.09(17) .
C36 C31 C35 Ti2 -122.4(3) .
N3 Ti2 C35 C34 -56.72(17) .
N4 Ti2 C35 C34 -129.01(17) .
C32 Ti2 C35 C34 78.63(18) .
C31 Ti2 C35 C34 116.8(2) .
C33 Ti2 C35 C34 36.89(16) .
Cl2 Ti2 C35 C34 43.2(2) .
Cl1 Ti2 C35 C34 150.38(14) .
Ti1 Ti2 C35 C34 174.7(2) .
N3 Ti2 C35 C31 -173.54(15) .
N4 Ti2 C35 C31 114.17(16) .
C32 Ti2 C35 C31 -38.19(15) .
C33 Ti2 C35 C31 -79.93(17) .
C34 Ti2 C35 C31 -116.8(2) .
Cl2 Ti2 C35 C31 -73.60(18) .
Cl1 Ti2 C35 C31 33.57(17) .
Ti1 Ti2 C35 C31 57.9(3) .
N3 Ti2 C35 C40 64.3(2) .
N4 Ti2 C35 C40 -8.0(2) .
C32 Ti2 C35 C40 -160.3(3) .
C31 Ti2 C35 C40 -122.2(3) .
C33 Ti2 C35 C40 157.9(3) .
C34 Ti2 C35 C40 121.0(3) .
Cl2 Ti2 C35 C40 164.24(19) .
Cl1 Ti2 C35 C40 -88.6(2) .
Ti1 Ti2 C35 C40 -64.3(4) .
C41 C41 C42 C43 -178.8(3) 2
C44 C45 C46 C47 76.5(14) .
C45 C46 C47 C48 154.0(9) .
C46 C47 C48 C49 89.3(14) .
